data_2205504
loop_
_publ_author_name
'A. Criado'
'Mar\'ia Jes\'us Di\'anez'
'Mar\'ia Dolores Estrada'
'Sime\'on P\'erez-Garrido'
'I. M. L. Fernandes'
'M. Belsley'
'E. de Matos Gomes'

_publ_section_title
;
 Benzyltrimethylammonium dihydrogen orthophosphate monohydrate
;
_journal_issue 4
_journal_name_full 'Acta Crystallographica Section E'
_journal_page_first o1127
_journal_page_last o1129
_journal_paper_doi 10.1107/S1600536805008755
_journal_volume 61
_journal_year 2005
_chemical_formula_iupac 'C10 H16 N 1+,H2 O4 P 1-, H2 O'
_chemical_formula_moiety 'C10 H16 N, H2 O4 P, H2 O'
_chemical_formula_sum 'C10 H20 N O5 P'
_chemical_formula_weight 265.24
_chemical_melting_point 513
_chemical_name_systematic
;
benzyltrimethylammonium dihydrogen orthophosphate monohydrate.
;
_space_group_IT_number 14
_symmetry_cell_setting monoclinic
_symmetry_space_group_name_Hall '-P 2ybc'
_symmetry_space_group_name_H-M 'P 1 21/c 1'
_atom_sites_solution_hydrogens geom
_atom_sites_solution_primary direct
_atom_sites_solution_secondary difmap
_cell_angle_alpha 90.00
_cell_angle_beta 95.4120(10)
_cell_angle_gamma 90.00
_cell_formula_units_Z 8
_cell_length_a 8.295(2)
_cell_length_b 13.178(7)
_cell_length_c 24.714(4)
_cell_measurement_reflns_used 25
_cell_measurement_temperature 293(2)
_cell_measurement_theta_max 12
_cell_measurement_theta_min 7
_cell_volume 2689.5(16)
_computing_cell_refinement
;
SET4 (de Boer & Duissenberg, 1984) and CELDIM  (Retting, 1989)
;
_computing_data_collection 'CAD-4 Software (Enraf--Nonius, 1989)'
_computing_data_reduction
;
XRAY76 System (Stewart <i>et al.</i>, 1976)
;
_computing_molecular_graphics 'PLATON (Spek, 1994)'
_computing_publication_material
;
PARST (Nardelli, 1995) and PARSTCIF (Nardelli, 1991)
;
_computing_structure_refinement 'SHELXL93 (Sheldrick, 1993)'
_computing_structure_solution
;
SIR92 (Altomare <i>et al.</i>, 1994)
;
_diffrn_ambient_temperature 293(2)
_diffrn_measured_fraction_theta_full 0.999
_diffrn_measured_fraction_theta_max 0.999
_diffrn_measurement_device 'Enraf--Nonius CAD-4'
_diffrn_measurement_method \w--2\q
_diffrn_radiation_monochromator graphite
_diffrn_radiation_source 'fine-focus sealed tube'
_diffrn_radiation_type MoK\a
_diffrn_radiation_wavelength 0.71069
_diffrn_reflns_av_sigmaI/netI 0.0261
_diffrn_reflns_limit_h_max 9
_diffrn_reflns_limit_h_min -9
_diffrn_reflns_limit_k_max 15
_diffrn_reflns_limit_k_min 0
_diffrn_reflns_limit_l_max 29
_diffrn_reflns_limit_l_min 0
_diffrn_reflns_number 4723
_diffrn_reflns_theta_full 24.97
_diffrn_reflns_theta_max 24.97
_diffrn_reflns_theta_min 2.26
_diffrn_standards_decay_% 0
_diffrn_standards_interval_time '60 min'
_diffrn_standards_number 3
_exptl_absorpt_coefficient_mu 0.214
_exptl_absorpt_correction_type none
_exptl_crystal_colour colourless
_exptl_crystal_density_diffrn 1.310
_exptl_crystal_density_meas 1.30
_exptl_crystal_density_method 'flotation in bromobenzene and acetone'
_exptl_crystal_description prism
_exptl_crystal_F_000 1136
_exptl_crystal_size_max 0.48
_exptl_crystal_size_mid 0.40
_exptl_crystal_size_min 0.28
_refine_diff_density_max 0.492
_refine_diff_density_min -0.575
_refine_ls_extinction_method none
_refine_ls_goodness_of_fit_all 1.019
_refine_ls_goodness_of_fit_ref 1.014
_refine_ls_hydrogen_treatment mixed
_refine_ls_matrix_type full
_refine_ls_number_parameters 419
_refine_ls_number_reflns 4723
_refine_ls_number_restraints 0
_refine_ls_restrained_S_all 1.019
_refine_ls_restrained_S_obs 1.014
_refine_ls_R_factor_all 0.0753
_refine_ls_R_factor_gt 0.0512
_refine_ls_shift/su_max 0.010
_refine_ls_shift/su_mean 0.002
_refine_ls_structure_factor_coef Fsqd
_refine_ls_weighting_details 'w=1/[\s^2^(Fo^2^)+(0.1215P)^2^+0.1493P] where P=(Fo^2^+2Fc^2^)/3'
_refine_ls_weighting_scheme calc
_refine_ls_wR_factor_all 0.1698
_refine_ls_wR_factor_ref 0.1429
_reflns_number_gt 3482
_reflns_number_total 4723
_reflns_threshold_expression I>2\s(I)
_cod_data_source_file hg6146.cif
_cod_data_source_block I
_cod_original_sg_symbol_H-M P21/c
_cod_original_formula_sum 'C10 H20 N1 O5 P1'
_cod_database_code 2205504
_cod_database_fobs_code 2205504

loop_
_symmetry_equiv_pos_as_xyz
'x, y, z'
'-x, y+1/2, -z+1/2'
'-x, -y, -z'
'x, -y-1/2, z-1/2'

loop_
_atom_site_aniso_label
_atom_site_aniso_U_11
_atom_site_aniso_U_22
_atom_site_aniso_U_33
_atom_site_aniso_U_12
_atom_site_aniso_U_13
_atom_site_aniso_U_23
P 0.0291(4) 0.0397(4) 0.0473(4) -0.0002(3) 0.0062(3) 0.0002(3)
O1 0.0370(10) 0.0573(13) 0.0628(14) -0.0001(9) 0.0067(10) -0.0185(10)
O2 0.0524(14) 0.087(2) 0.080(2) 0.0231(12) 0.0272(12) 0.0410(14)
O3 0.0400(11) 0.0547(13) 0.093(2) 0.0048(9) 0.0172(11) 0.0270(12)
O4 0.0407(12) 0.098(2) 0.088(2) -0.0096(12) 0.0180(12) -0.050(2)
O5 0.0555(14) 0.0585(14) 0.0597(15) 0.0088(11) 0.0164(11) 0.0038(12)
N 0.0360(11) 0.0382(12) 0.0332(12) -0.0023(9) 0.0045(9) -0.0010(9)
C1 0.0386(14) 0.054(2) 0.040(2) -0.0081(13) 0.0055(12) 0.0090(13)
C2 0.056(2) 0.072(2) 0.045(2) 0.005(2) 0.0123(15) 0.005(2)
C3 0.079(3) 0.084(3) 0.046(2) -0.006(2) 0.015(2) -0.004(2)
C4 0.067(2) 0.112(3) 0.039(2) -0.022(2) -0.002(2) 0.017(2)
C5 0.056(2) 0.098(3) 0.062(2) 0.004(2) -0.002(2) 0.031(2)
C6 0.051(2) 0.066(2) 0.057(2) 0.002(2) 0.0074(15) 0.013(2)
C7 0.039(2) 0.053(2) 0.044(2) -0.0088(13) 0.0056(12) 0.0048(14)
C8 0.038(2) 0.067(2) 0.065(2) -0.004(2) 0.0097(15) 0.015(2)
C9 0.056(2) 0.078(2) 0.034(2) -0.012(2) 0.0030(14) -0.003(2)
C10 0.094(3) 0.046(2) 0.055(2) 0.013(2) 0.015(2) 0.004(2)
P1 0.0304(4) 0.0389(4) 0.0417(4) 0.0008(3) 0.0071(3) 0.0000(3)
O11 0.0347(10) 0.0527(12) 0.0541(12) 0.0007(9) 0.0089(9) -0.0126(10)
O21 0.0431(12) 0.0706(15) 0.0692(15) 0.0141(10) 0.0205(10) 0.0339(12)
O31 0.0369(10) 0.0454(11) 0.0532(12) 0.0011(8) 0.0088(9) 0.0118(9)
O41 0.0403(12) 0.075(2) 0.079(2) -0.0133(11) 0.0222(11) -0.0353(13)
O51 0.0544(13) 0.0596(14) 0.063(2) -0.0019(12) 0.0041(12) 0.0058(12)
N1 0.0347(12) 0.0443(13) 0.0451(13) 0.0054(10) 0.0070(10) 0.0021(10)
C11 0.050(2) 0.046(2) 0.051(2) 0.0078(13) 0.0109(14) 0.0014(14)
C21 0.108(3) 0.055(2) 0.064(2) -0.019(2) 0.010(2) 0.011(2)
C31 0.131(4) 0.067(3) 0.104(4) -0.004(3) 0.042(3) 0.030(3)
C41 0.122(4) 0.092(3) 0.055(3) 0.037(3) 0.029(3) 0.021(2)
C51 0.100(4) 0.121(4) 0.055(3) 0.015(3) -0.011(2) 0.009(3)
C61 0.064(2) 0.095(3) 0.061(2) -0.005(2) -0.010(2) 0.012(2)
C71 0.044(2) 0.048(2) 0.053(2) 0.0108(14) 0.0136(14) 0.0045(14)
C81 0.072(2) 0.064(2) 0.045(2) 0.018(2) 0.009(2) 0.010(2)
C91 0.033(2) 0.098(3) 0.098(3) 0.000(2) 0.009(2) 0.006(3)
C101 0.093(3) 0.046(2) 0.064(2) -0.005(2) 0.012(2) -0.006(2)

loop_
_atom_site_label
_atom_site_fract_x
_atom_site_fract_y
_atom_site_fract_z
_atom_site_U_iso_or_equiv
_atom_site_thermal_displace_type
_atom_site_calc_flag
_atom_site_refinement_flags
_atom_site_occupancy
_atom_site_type_symbol
P 0.75386(8) 0.29073(5) 0.20125(3) 0.0386(2) Uani d . 1 P
O1 0.8774(2) 0.2381(2) 0.17123(9) 0.0522(6) Uani d . 1 O
O2 0.6574(3) 0.3648(2) 0.16130(11) 0.0716(8) Uani d . 1 O
H2 0.576 0.384 0.175 0.107 Uiso calc R 1 H
O3 0.6365(3) 0.2244(2) 0.22679(11) 0.0618(7) Uani d . 1 O
O4 0.8403(3) 0.3552(2) 0.24832(11) 0.0747(8) Uani d . 1 O
H4 0.917 0.386 0.237 0.112 Uiso calc R 1 H
O5 0.9447(3) 0.0303(2) 0.16204(10) 0.0572(6) Uani d . 1 O
H5A 0.913(5) 0.087(4) 0.166(2) 0.086 Uiso d . 1 H
H5B 0.917(5) 0.000(3) 0.190(2) 0.086 Uiso d . 1 H
N 1.1262(3) 0.1384(2) 0.35280(9) 0.0357(5) Uani d . 1 N
C1 1.1153(3) 0.0777(2) 0.44941(12) 0.0440(7) Uani d . 1 C
C2 1.0529(4) 0.1478(3) 0.48362(14) 0.0574(8) Uani d . 1 C
H2A 0.964(5) 0.193(3) 0.4690(10) 0.069 Uiso d . 1 H
C3 1.1153(5) 0.1568(3) 0.53693(15) 0.0692(10) Uani d . 1 C
H3 1.062(5) 0.202(3) 0.560(2) 0.083 Uiso d . 1 H
C4 1.2421(5) 0.0960(4) 0.5577(2) 0.0733(12) Uani d . 1 C
H4A 1.286(5) 0.095(3) 0.596(2) 0.088 Uiso d . 1 H
C5 1.3009(5) 0.0248(4) 0.5240(2) 0.0723(11) Uani d . 1 C
H5 1.373(6) -0.016(3) 0.536(2) 0.087 Uiso d . 1 H
C6 1.2395(4) 0.0155(3) 0.47102(15) 0.0576(8) Uani d . 1 C
H6 1.274(4) -0.035(3) 0.447(2) 0.069 Uiso d . 1 H
C7 1.0491(4) 0.0668(3) 0.39139(12) 0.0453(7) Uani d . 1 C
H7A 0.939(4) 0.081(2) 0.3860(10) 0.054 Uiso d . 1 H
H7B 1.068(4) 0.000(2) 0.3760(10) 0.054 Uiso d . 1 H
C8 1.3052(4) 0.1243(3) 0.3571(2) 0.0563(8) Uani d . 1 C
H8A 1.344(5) 0.141(3) 0.393(2) 0.084 Uiso d . 1 H
H8B 1.337(5) 0.167(3) 0.332(2) 0.084 Uiso d . 1 H
H8C 1.330(5) 0.055(4) 0.351(2) 0.084 Uiso d . 1 H
C9 1.0605(5) 0.1136(3) 0.29586(13) 0.0559(8) Uani d . 1 C
H9A 0.947(6) 0.113(3) 0.293(2) 0.084 Uiso d . 1 H
H9B 1.099(5) 0.045(3) 0.292(2) 0.084 Uiso d . 1 H
H9C 1.108(5) 0.164(3) 0.271(2) 0.084 Uiso d . 1 H
C10 1.0875(6) 0.2463(3) 0.3635(2) 0.0647(10) Uani d . 1 C
H10A 1.134(5) 0.268(3) 0.395(2) 0.097 Uiso d . 1 H
H10B 0.980(6) 0.245(3) 0.361(2) 0.097 Uiso d . 1 H
H10C 1.140(5) 0.287(4) 0.337(2) 0.097 Uiso d . 1 H
P1 0.26412(8) 0.35757(5) 0.21825(3) 0.0368(2) Uani d . 1 P
O11 0.1389(2) 0.4067(2) 0.24915(8) 0.0469(5) Uani d . 1 O
O21 0.3682(3) 0.2881(2) 0.25974(10) 0.0600(6) Uani d . 1 O
H21 0.448 0.268 0.246 0.090 Uiso calc R 1 H
O31 0.3765(2) 0.42490(14) 0.19095(8) 0.0449(5) Uani d . 1 O
O41 0.1802(3) 0.2843(2) 0.17414(10) 0.0637(7) Uani d . 1 O
H41 0.087 0.273 0.181 0.096 Uiso calc R 1 H
O51 0.3287(3) 0.6333(2) 0.16771(11) 0.0592(6) Uani d . 1 O
H51A 0.339(5) 0.576(4) 0.175(2) 0.089 Uiso d . 1 H
H51B 0.341(6) 0.652(4) 0.198(2) 0.089 Uiso d . 1 H
N1 0.6108(3) 0.5095(2) 0.35822(9) 0.0411(5) Uani d . 1 N
C11 0.7100(4) 0.3804(2) 0.43114(13) 0.0486(7) Uani d . 1 C
C21 0.6091(6) 0.3026(3) 0.4415(2) 0.0756(11) Uani d . 1 C
H21A 0.534(5) 0.282(3) 0.407(2) 0.091 Uiso d . 1 H
C31 0.6022(8) 0.2657(4) 0.4935(2) 0.099(2) Uani d . 1 C
H31 0.540(6) 0.209(4) 0.499(2) 0.119 Uiso d . 1 H
C41 0.6994(7) 0.3047(4) 0.5351(2) 0.0885(15) Uani d . 1 C
H41A 0.688(6) 0.274(3) 0.572(2) 0.106 Uiso d . 1 H
C51 0.8014(7) 0.3806(5) 0.5262(2) 0.0931(15) Uani d . 1 C
H51 0.864(6) 0.412(4) 0.555(2) 0.112 Uiso d . 1 H
C61 0.8084(5) 0.4182(4) 0.4737(2) 0.0744(11) Uani d . 1 C
H61 0.882(5) 0.472(3) 0.467(2) 0.089 Uiso d . 1 H
C71 0.7179(4) 0.4185(2) 0.37425(13) 0.0479(7) Uani d . 1 C
H71A 0.674(4) 0.367(3) 0.3460(10) 0.058 Uiso d . 1 H
H71B 0.823(4) 0.436(2) 0.3640(10) 0.058 Uiso d . 1 H
C81 0.6315(5) 0.5344(3) 0.29987(14) 0.0603(9) Uani d . 1 C
H81A 0.748(5) 0.547(3) 0.297(2) 0.090 Uiso d . 1 H
H81B 0.562(5) 0.591(3) 0.294(2) 0.090 Uiso d . 1 H
H81C 0.592(5) 0.474(3) 0.280(2) 0.090 Uiso d . 1 H
C91 0.4369(4) 0.4884(4) 0.3634(2) 0.0760(12) Uani d . 1 C
H91A 0.420(6) 0.466(4) 0.399(2) 0.114 Uiso d . 1 H
H91B 0.418(6) 0.424(4) 0.341(2) 0.114 Uiso d . 1 H
H91C 0.386(7) 0.538(4) 0.350(2) 0.114 Uiso d . 1 H
C101 0.6625(6) 0.5996(3) 0.3922(2) 0.0673(10) Uani d . 1 C
H10D 0.786(6) 0.611(3) 0.385(2) 0.101 Uiso d . 1 H
H10E 0.640(6) 0.581(3) 0.431(2) 0.101 Uiso d . 1 H
H10F 0.604(6) 0.653(4) 0.380(2) 0.101 Uiso d . 1 H

loop_
_atom_type_symbol
_atom_type_description
_atom_type_scat_dispersion_real
_atom_type_scat_dispersion_imag
_atom_type_scat_source
C C 0.0033 0.0016 'International Tables Vol C Tables 4.2.6.8 and 6.1.1.4'
H H 0.0000 0.0000 'International Tables Vol C Tables 4.2.6.8 and 6.1.1.4'
O O 0.0106 0.0060 'International Tables Vol C Tables 4.2.6.8 and 6.1.1.4'
N N 0.0061 0.0033 'International Tables Vol C Tables 4.2.6.8 and 6.1.1.4'
P P 0.1023 0.0942 'International Tables Vol C Tables 4.2.6.8 and 6.1.1.4'

loop_
_geom_angle_atom_site_label_1
_geom_angle_atom_site_label_2
_geom_angle_atom_site_label_3
_geom_angle
_geom_angle_publ_flag
O1 P O3 116.40(10) yes
O1 P O2 108.20(10) yes
O3 P O2 108.60(10) yes
O1 P O4 109.60(10) yes
O3 P O4 106.0(2) yes
O2 P O4 107.7(2) yes
P O2 H2 109.00 ?
P O4 H4 109.00 ?
H5A O5 H5B 103.(4) ?
C10 N C8 109.6(3) yes
C10 N C9 108.1(3) yes
C8 N C9 108.2(3) yes
C10 N C7 111.7(3) yes
C8 N C7 110.7(2) yes
C9 N C7 108.4(2) yes
C6 C1 C2 117.8(3) ?
C6 C1 C7 120.4(3) ?
C2 C1 C7 121.7(3) ?
C3 C2 C1 121.0(3) ?
C3 C2 H2A 120.(2) ?
C1 C2 H2A 119.(2) ?
C4 C3 C2 120.6(4) ?
C4 C3 H3 121.(3) ?
C2 C3 H3 118.(3) ?
C3 C4 C5 118.3(4) ?
C3 C4 H4A 124.(3) ?
C5 C4 H4A 117.(3) ?
C6 C5 C4 121.3(4) ?
C6 C5 H5 118.(3) ?
C4 C5 H5 121.(3) ?
C5 C6 C1 120.9(4) ?
C5 C6 H6 123.(2) ?
C1 C6 H6 116.(2) ?
C1 C7 N 113.8(2) yes
C1 C7 H7A 113.(2) ?
N C7 H7A 104.(2) ?
C1 C7 H7B 113.4(19) ?
N C7 H7B 103.3(19) ?
H7A C7 H7B 108.(3) ?
N C8 H8A 107.(3) ?
N C8 H8B 103.(3) ?
H8A C8 H8B 114.(4) ?
N C8 H8C 110.(3) ?
H8A C8 H8C 108.(4) ?
H8B C8 H8C 114.(4) ?
N C9 H9A 110.(3) ?
N C9 H9B 102.(3) ?
H9A C9 H9B 109.(4) ?
N C9 H9C 107.(2) ?
H9A C9 H9C 114.(3) ?
H9B C9 H9C 113.(3) ?
N C10 H10A 113.(3) ?
N C10 H10B 102.(3) ?
H10A C10 H10B 115.(4) ?
N C10 H10C 106.(3) ?
H10A C10 H10C 104.(4) ?
H10B C10 H10C 118.(4) ?
O31 P1 O11 117.90(10) yes
O31 P1 O41 107.80(10) yes
O11 P1 O41 109.70(10) yes
O31 P1 O21 108.20(10) yes
O11 P1 O21 106.50(10) yes
O41 P1 O21 106.0(2) yes
P1 O21 H21 110.00 ?
P1 O41 H41 109.00 ?
H51A O51 H51B 95.(5) ?
C101 N1 C91 109.3(3) yes
C101 N1 C81 108.2(3) yes
C91 N1 C81 108.8(3) yes
C101 N1 C71 110.5(3) yes
C91 N1 C71 112.2(3) yes
C81 N1 C71 107.7(2) yes
C21 C11 C61 117.6(3) ?
C21 C11 C71 120.7(3) ?
C61 C11 C71 121.6(3) ?
C11 C21 C31 121.4(5) ?
C11 C21 H21A 112.(2) ?
C31 C21 H21A 126.(2) ?
C41 C31 C21 120.1(5) ?
C41 C31 H31 120.(4) ?
C21 C31 H31 120.(4) ?
C31 C41 C51 120.1(4) ?
C31 C41 H41A 116.(3) ?
C51 C41 H41A 124.(3) ?
C41 C51 C61 120.0(5) ?
C41 C51 H51 122.(3) ?
C61 C51 H51 118.(3) ?
C11 C61 C51 120.8(4) ?
C11 C61 H61 119.(3) ?
C51 C61 H61 120.(3) ?
C11 C71 N1 115.6(2) yes
C11 C71 H71A 112.2(19) ?
N1 C71 H71A 100.5(19) ?
C11 C71 H71B 116.(2) ?
N1 C71 H71B 106.(2) ?
H71A C71 H71B 105.(3) ?
N1 C81 H81A 108.(3) ?
N1 C81 H81B 102.(3) ?
H81A C81 H81B 116.(4) ?
N1 C81 H81C 105.(3) ?
H81A C81 H81C 112.(4) ?
H81B C81 H81C 113.(4) ?
N1 C91 H91A 112.(3) ?
N1 C91 H91B 102.(3) ?
H91A C91 H91B 103.(4) ?
N1 C91 H91C 106.(4) ?
H91A C91 H91C 119.(5) ?
H91B C91 H91C 114.(5) ?
N1 C101 H10D 104.(3) ?
N1 C101 H10E 106.(3) ?
H10D C101 H10E 117.(4) ?
N1 C101 H10F 109.(3) ?
H10D C101 H10F 110.(4) ?
H10E C101 H10F 111.(4) ?

loop_
_geom_bond_atom_site_label_1
_geom_bond_atom_site_label_2
_geom_bond_distance
_geom_bond_publ_flag
P O1 1.492(2) yes
P O3 1.492(2) yes
P O2 1.556(2) yes
P O4 1.560(2) yes
O2 H2 0.82 ?
O4 H4 0.83 ?
O5 H5A 0.80(5) ?
O5 H5B 0.86(5) ?
N C10 1.488(4) yes
N C8 1.490(4) yes
N C9 1.497(4) yes
N C7 1.524(4) yes
C1 C6 1.384(4) ?
C1 C2 1.385(5) ?
C1 C7 1.493(4) ?
C2 C3 1.374(5) ?
C2 H2A 0.99(4) ?
C3 C4 1.382(6) ?
C3 H3 0.96(4) ?
C4 C5 1.373(6) ?
C4 H4A 0.99(4) ?
C5 C6 1.366(5) ?
C5 H5 0.84(4) ?
C6 H6 0.95(4) ?
C7 H7A 0.93(3) ?
C7 H7B 0.98(3) ?
C8 H8A 0.93(5) ?
C8 H8B 0.90(4) ?
C8 H8C 0.95(5) ?
C9 H9A 0.94(4) ?
C9 H9B 0.96(4) ?
C9 H9C 1.01(4) ?
C10 H10A 0.89(5) ?
C10 H10B 0.89(5) ?
C10 H10C 0.99(5) ?
P1 O31 1.494(2) yes
P1 O11 1.494(2) yes
P1 O41 1.569(2) yes
P1 O21 1.571(2) yes
O21 H21 0.82 ?
O41 H41 0.82 ?
O51 H51A 0.79(5) ?
O51 H51B 0.79(5) ?
N1 C101 1.493(4) ?
N1 C91 1.487(4) yes
N1 C81 1.504(4) yes
N1 C71 1.522(4) yes
C11 C21 1.362(5) ?
C11 C61 1.364(5) ?
C11 C71 1.500(4) ?
C21 C31 1.379(6) ?
C21 H21A 1.04(5) ?
C31 C41 1.348(8) ?
C31 H31 0.92(6) ?
C41 C51 1.341(7) ?
C41 H41A 1.01(5) ?
C51 C61 1.395(6) ?
C51 H51 0.93(5) ?
C61 H61 0.96(4) ?
C71 H71A 1.02(4) ?
C71 H71B 0.96(4) ?
C81 H81A 1.00(4) ?
C81 H81B 0.95(5) ?
C81 H81C 0.97(5) ?
C91 H91A 0.95(5) ?
C91 H91B 1.01(5) ?
C91 H91C 0.83(6) ?
C101 H10D 1.06(5) ?
C101 H10E 1.04(5) ?
C101 H10F 0.89(5) ?

loop_
_geom_hbond_atom_site_label_D
_geom_hbond_atom_site_label_H
_geom_hbond_atom_site_label_A
_geom_hbond_site_symmetry_A
_geom_hbond_distance_DH
_geom_hbond_distance_HA
_geom_hbond_distance_DA
_geom_hbond_angle_DHA
_geom_hbond_publ_flag
O5 H5A O1 . 0.80(5) 2.02(5) 2.807(3) 168(5) y
O5 H5B O11 2_645 0.86(5) 2.03(5) 2.870(3) 170(4) y
O51 H51A O31 . 0.79(5) 2.05(5) 2.826(4) 177(5) y
O51 H51B O3 2_655 0.79(5) 2.08(5) 2.860(4) 171(5) y
O2 H2 O31 . 0.82 1.82 2.629(3) 168 y
O4 H4 O11 1_655 0.83 1.86 2.566(3) 143 y
O21 H21 O3 . 0.82 1.77 2.582(3) 170 y
O41 H41 O1 1_455 0.82 1.79 2.579(3) 159 y
C8 H8B O21 1_655 0.90(4) 2.43(5) 3.311(5) 168(4) y
C4 H4A O31 4_666 0.99(4) 2.41(5) 3.388(4) 173(4) y
C8 H8C O2 2_745 0.95(5) 2.53(5) 3.467(5) 169(4) y
C81 H81B O3 2_655 0.95(5) 2.43(4) 3.372(5) 174(4) y
C71 H71B O5 2_755 0.96(4) 2.43(3) 3.359(4) 162(3) y
